data_4511351
loop_
_publ_author_name
'Zhu, Yuan-Yuan'
'Wu, Jing'
'Li, Chuang'
'Zhu, Jiang'
'Hou, Jun-Li'
'Li, Chang-Zhi'
'Jiang, Xi-Kui'
'Li, Zhan-Ting'

_publ_section_title
;
 F&#x00B7;&#x00B7;&#x00B7;H&#x2212;N and
 MeO&#x00B7;&#x00B7;&#x00B7;H&#x2212;N Hydrogen-Bonding in the Solid
 States of Aromatic Amides and Hydrazides:&#x00A0; A Comparison Study
;
_journal_issue 8
_journal_name_full 'Crystal Growth &amp; Design'
_journal_page_first 1490
_journal_paper_doi 10.1021/cg070257+
_journal_volume 7
_journal_year 2007
_chemical_formula_sum 'C21 H15 F3 N2 O2'
_chemical_formula_weight 384.35
_chemical_name_systematic
; 
 ? 
;
_space_group_IT_number 2
_symmetry_space_group_name_Hall '-P 1'
_symmetry_space_group_name_H-M 'P -1'
_atom_sites_solution_hydrogens geom
_atom_sites_solution_primary direct
_atom_sites_solution_secondary difmap
_audit_creation_method SHELXL-97
_cell_angle_alpha 105.165(4)
_cell_angle_beta 90.387(4)
_cell_angle_gamma 97.674(4)
_cell_formula_units_Z 2
_cell_length_a 4.8304(9)
_cell_length_b 12.954(3)
_cell_length_c 14.672(3)
_cell_measurement_temperature 293(2)
_cell_volume 877.3(3)
_computing_structure_refinement 'SHELXL-97 (Sheldrick, 1997)'
_computing_structure_solution 'SHELXS-97 (Sheldrick, 1990)'
_diffrn_ambient_temperature 293(2)
_diffrn_measured_fraction_theta_full 0.985
_diffrn_measured_fraction_theta_max 0.985
_diffrn_radiation_monochromator graphite
_diffrn_radiation_source 'fine-focus sealed tube'
_diffrn_radiation_type MoK\a
_diffrn_radiation_wavelength 0.71073
_diffrn_reflns_av_R_equivalents 0.1220
_diffrn_reflns_av_sigmaI/netI 0.1212
_diffrn_reflns_limit_h_max 5
_diffrn_reflns_limit_h_min -5
_diffrn_reflns_limit_k_max 14
_diffrn_reflns_limit_k_min -15
_diffrn_reflns_limit_l_max 16
_diffrn_reflns_limit_l_min -18
_diffrn_reflns_number 4825
_diffrn_reflns_theta_full 26.00
_diffrn_reflns_theta_max 25.99
_diffrn_reflns_theta_min 1.65
_exptl_absorpt_coefficient_mu 0.116
_exptl_crystal_density_diffrn 1.455
_exptl_crystal_density_method 'not measured'
_exptl_crystal_F_000 396
_refine_diff_density_max 0.244
_refine_diff_density_min -0.261
_refine_diff_density_rms 0.062
_refine_ls_extinction_method none
_refine_ls_goodness_of_fit_ref 1.092
_refine_ls_hydrogen_treatment mixed
_refine_ls_matrix_type full
_refine_ls_number_parameters 262
_refine_ls_number_reflns 3378
_refine_ls_number_restraints 1
_refine_ls_restrained_S_all 1.092
_refine_ls_R_factor_all 0.1104
_refine_ls_R_factor_gt 0.0681
_refine_ls_shift/su_max 0.534
_refine_ls_shift/su_mean 0.019
_refine_ls_structure_factor_coef Fsqd
_refine_ls_weighting_details 'calc w=1/[\s^2^(Fo^2^)+(0.0580P)^2^+0.0000P] where P=(Fo^2^+2Fc^2^)/3'
_refine_ls_weighting_scheme calc
_refine_ls_wR_factor_gt 0.1577
_refine_ls_wR_factor_ref 0.1915
_reflns_number_gt 1876
_reflns_number_total 3378
_reflns_threshold_expression >2sigma(I)
_cod_data_source_file cg070257%2Bsi20070315_112936.cif
_cod_data_source_block cd26430
_cod_database_code 4511351

loop_
_symmetry_equiv_pos_as_xyz
'x, y, z'
'-x, -y, -z'

loop_
_atom_site_label
_atom_site_type_symbol
_atom_site_fract_x
_atom_site_fract_y
_atom_site_fract_z
_atom_site_U_iso_or_equiv
_atom_site_adp_type
_atom_site_occupancy
_atom_site_symmetry_multiplicity
_atom_site_calc_flag
_atom_site_refinement_flags
O1 O 0.0038(5) 0.2941(2) 0.20995(18) 0.0708(8) Uani 1 1 d .
O2 O 0.8782(5) 0.8743(2) 0.3587(2) 0.0735(9) Uani 1 1 d .
N1 N 0.0534(5) 0.4427(2) 0.1567(2) 0.0451(7) Uani 1 1 d .
N2 N 0.4274(6) 0.8069(2) 0.3129(2) 0.0482(8) Uani 1 1 d D
F1 F 0.0825(4) 0.65633(15) 0.18531(12) 0.0525(6) Uani 1 1 d .
F2 F -0.2845(5) 0.43229(19) 0.00769(15) 0.0788(8) Uani 1 1 d .
F3 F 0.2606(5) 0.94917(18) 0.21622(15) 0.0840(8) Uani 1 1 d .
C1 C 0.2577(6) 0.6198(3) 0.2386(2) 0.0407(8) Uani 1 1 d .
C2 C 0.2520(7) 0.5106(3) 0.2241(2) 0.0412(8) Uani 1 1 d .
C3 C 0.4353(6) 0.4753(3) 0.2788(2) 0.0416(8) Uani 1 1 d .
H3 H 0.4353 0.4017 0.2707 0.050 Uiso 1 1 calc R
C4 C 0.6185(7) 0.5491(3) 0.3455(2) 0.0432(8) Uani 1 1 d .
C5 C 0.6205(6) 0.6584(3) 0.3572(2) 0.0460(9) Uani 1 1 d .
H5 H 0.7414 0.7074 0.4028 0.055 Uiso 1 1 calc R
C6 C 0.4460(6) 0.6963(3) 0.3024(2) 0.0419(8) Uani 1 1 d .
C7 C -0.0623(7) 0.3413(3) 0.1534(2) 0.0437(8) Uani 1 1 d .
C8 C -0.2933(7) 0.2884(3) 0.0799(2) 0.0492(9) Uani 1 1 d .
C9 C -0.4209(8) 0.1866(3) 0.0806(3) 0.0645(11) Uani 1 1 d .
H9 H -0.3631 0.1551 0.1263 0.077 Uiso 1 1 calc R
C10 C -0.6285(9) 0.1310(4) 0.0164(3) 0.0805(13) Uani 1 1 d .
H10 H -0.7042 0.0612 0.0167 0.097 Uiso 1 1 calc R
C11 C -0.7279(9) 0.1789(4) -0.0498(3) 0.0850(14) Uani 1 1 d .
H11 H -0.8766 0.1430 -0.0916 0.102 Uiso 1 1 calc R
C12 C -0.6056(8) 0.2779(4) -0.0523(3) 0.0713(12) Uani 1 1 d .
H12 H -0.6641 0.3094 -0.0979 0.086 Uiso 1 1 calc R
C13 C -0.3945(7) 0.3320(3) 0.0126(2) 0.0536(9) Uani 1 1 d .
C14 C 0.6442(7) 0.8878(3) 0.3397(2) 0.0444(9) Uani 1 1 d .
C15 C 0.5700(7) 0.9990(3) 0.3498(2) 0.0456(8) Uani 1 1 d .
C16 C 0.7056(8) 1.0822(3) 0.4227(3) 0.0576(10) Uani 1 1 d .
H16 H 0.8394 1.0678 0.4618 0.069 Uiso 1 1 calc R
C17 C 0.6423(8) 1.1862(3) 0.4373(3) 0.0650(11) Uani 1 1 d .
H17 H 0.7270 1.2407 0.4882 0.078 Uiso 1 1 calc R
C18 C 0.4579(10) 1.2094(3) 0.3782(3) 0.0756(13) Uani 1 1 d .
H18 H 0.4227 1.2802 0.3879 0.091 Uiso 1 1 calc R
C19 C 0.3220(9) 1.1304(3) 0.3043(3) 0.0691(12) Uani 1 1 d .
H19 H 0.1912 1.1460 0.2648 0.083 Uiso 1 1 calc R
C20 C 0.3870(7) 1.0271(3) 0.2908(2) 0.0515(9) Uani 1 1 d .
C21 C 0.8097(6) 0.5104(3) 0.4077(2) 0.0522(10) Uani 1 1 d .
H21A H 0.7387 0.5218 0.4700 0.078 Uiso 1 1 calc R
H21B H 0.9938 0.5502 0.4112 0.078 Uiso 1 1 calc R
H21C H 0.8180 0.4349 0.3815 0.078 Uiso 1 1 calc R
H1 H -0.002(5) 0.473(2) 0.113(2) 0.031(8) Uiso 1 1 d .
H2 H 0.277(5) 0.818(3) 0.297(2) 0.060(12) Uiso 1 1 d D

loop_
_atom_site_aniso_label
_atom_site_aniso_U_11
_atom_site_aniso_U_22
_atom_site_aniso_U_33
_atom_site_aniso_U_23
_atom_site_aniso_U_13
_atom_site_aniso_U_12
O1 0.0871(19) 0.0548(17) 0.0756(19) 0.0319(15) -0.0299(15) -0.0003(14)
O2 0.0471(15) 0.0526(18) 0.119(2) 0.0198(16) -0.0153(15) 0.0071(13)
N1 0.0516(18) 0.0406(18) 0.0463(17) 0.0168(14) -0.0113(14) 0.0078(14)
N2 0.0511(19) 0.0377(18) 0.0549(19) 0.0095(14) -0.0170(15) 0.0098(15)
F1 0.0570(12) 0.0477(12) 0.0552(12) 0.0156(10) -0.0221(10) 0.0133(9)
F2 0.0997(17) 0.0668(17) 0.0720(16) 0.0302(13) -0.0371(13) -0.0023(13)
F3 0.1155(19) 0.0636(16) 0.0694(15) 0.0131(12) -0.0438(14) 0.0112(14)
C1 0.0434(19) 0.046(2) 0.0365(18) 0.0130(16) -0.0084(15) 0.0149(16)
C2 0.053(2) 0.034(2) 0.0367(19) 0.0106(15) -0.0057(16) 0.0065(16)
C3 0.0393(18) 0.045(2) 0.0447(19) 0.0150(17) -0.0003(15) 0.0161(16)
C4 0.051(2) 0.043(2) 0.0393(19) 0.0143(16) -0.0051(16) 0.0139(17)
C5 0.041(2) 0.055(2) 0.0409(19) 0.0095(17) -0.0089(15) 0.0098(17)
C6 0.0445(19) 0.039(2) 0.044(2) 0.0123(16) -0.0028(16) 0.0109(16)
C7 0.043(2) 0.044(2) 0.044(2) 0.0096(17) -0.0005(15) 0.0142(17)
C8 0.061(2) 0.042(2) 0.040(2) 0.0019(16) -0.0069(17) 0.0083(18)
C9 0.067(3) 0.051(3) 0.068(3) 0.007(2) -0.010(2) 0.001(2)
C10 0.075(3) 0.057(3) 0.092(4) -0.001(3) -0.007(3) -0.011(2)
C11 0.073(3) 0.084(4) 0.074(3) -0.011(3) -0.021(2) -0.008(3)
C12 0.074(3) 0.080(3) 0.053(3) 0.007(2) -0.019(2) 0.009(3)
C13 0.049(2) 0.054(3) 0.051(2) 0.0033(19) -0.0058(18) 0.0065(18)
C14 0.0329(19) 0.046(2) 0.054(2) 0.0106(17) -0.0030(16) 0.0105(16)
C15 0.048(2) 0.039(2) 0.051(2) 0.0132(17) 0.0014(17) 0.0079(16)
C16 0.067(2) 0.043(2) 0.056(2) 0.0060(18) -0.016(2) 0.0006(19)
C17 0.070(3) 0.043(2) 0.072(3) 0.001(2) 0.004(2) 0.003(2)
C18 0.109(4) 0.037(3) 0.085(3) 0.021(2) 0.012(3) 0.016(2)
C19 0.089(3) 0.054(3) 0.077(3) 0.034(2) -0.001(2) 0.020(2)
C20 0.057(2) 0.049(2) 0.050(2) 0.0156(18) -0.0055(18) 0.0074(18)
C21 0.0376(19) 0.069(3) 0.058(2) 0.025(2) -0.0032(17) 0.0196(18)

loop_
_atom_type_symbol
_atom_type_description
_atom_type_scat_dispersion_real
_atom_type_scat_dispersion_imag
_atom_type_scat_source
C C 0.0033 0.0016 'International Tables Vol C Tables 4.2.6.8 and 6.1.1.4'
H H 0.0000 0.0000 'International Tables Vol C Tables 4.2.6.8 and 6.1.1.4'
N N 0.0061 0.0033 'International Tables Vol C Tables 4.2.6.8 and 6.1.1.4'
O O 0.0106 0.0060 'International Tables Vol C Tables 4.2.6.8 and 6.1.1.4'
F F 0.0171 0.0103 'International Tables Vol C Tables 4.2.6.8 and 6.1.1.4'

loop_
_geom_angle_atom_site_label_1
_geom_angle_atom_site_label_2
_geom_angle_atom_site_label_3
_geom_angle
C7 N1 C2 127.4(3)
C7 N1 H1 118.3(18)
C2 N1 H1 114.2(18)
C14 N2 C6 124.7(3)
C14 N2 H2 121(3)
C6 N2 H2 114(3)
F1 C1 C2 119.0(3)
F1 C1 C6 117.7(3)
C2 C1 C6 123.2(3)
C1 C2 C3 117.9(3)
C1 C2 N1 117.2(3)
C3 C2 N1 124.9(3)
C4 C3 C2 120.5(3)
C4 C3 H3 119.7
C2 C3 H3 119.7
C5 C4 C3 119.9(3)
C5 C4 C21 119.7(3)
C3 C4 C21 120.4(3)
C4 C5 C6 121.1(3)
C4 C5 H5 119.4
C6 C5 H5 119.5
C5 C6 C1 117.3(3)
C5 C6 N2 124.4(3)
C1 C6 N2 118.1(3)
O1 C7 N1 122.4(3)
O1 C7 C8 119.7(3)
N1 C7 C8 117.8(3)
C13 C8 C9 116.2(3)
C13 C8 C7 126.5(3)
C9 C8 C7 117.3(3)
C10 C9 C8 122.0(4)
C10 C9 H9 119.0
C8 C9 H9 119.0
C9 C10 C11 119.9(4)
C9 C10 H10 120.1
C11 C10 H10 120.1
C12 C11 C10 119.2(4)
C12 C11 H11 120.4
C10 C11 H11 120.4
C11 C12 C13 119.8(4)
C11 C12 H12 120.1
C13 C12 H12 120.1
F2 C13 C12 117.0(3)
F2 C13 C8 120.2(3)
C12 C13 C8 122.8(4)
O2 C14 N2 123.8(3)
O2 C14 C15 121.3(3)
N2 C14 C15 114.8(3)
C20 C15 C16 116.9(3)
C20 C15 C14 125.8(3)
C16 C15 C14 117.3(3)
C17 C16 C15 120.3(3)
C17 C16 H16 119.8
C15 C16 H16 119.9
C18 C17 C16 120.5(4)
C18 C17 H17 119.7
C16 C17 H17 119.7
C17 C18 C19 121.3(4)
C17 C18 H18 119.3
C19 C18 H18 119.3
C18 C19 C20 117.4(4)
C18 C19 H19 121.3
C20 C19 H19 121.3
F3 C20 C15 118.7(3)
F3 C20 C19 117.9(3)
C15 C20 C19 123.4(4)
C4 C21 H21A 109.5
C4 C21 H21B 109.5
H21A C21 H21B 109.5
C4 C21 H21C 109.5
H21A C21 H21C 109.5
H21B C21 H21C 109.5

loop_
_geom_bond_atom_site_label_1
_geom_bond_atom_site_label_2
_geom_bond_distance
O1 C7 1.216(3)
O2 C14 1.208(3)
N1 C7 1.346(4)
N1 C2 1.407(4)
N1 H1 0.89(3)
N2 C14 1.355(4)
N2 C6 1.414(4)
N2 H2 0.801(17)
F1 C1 1.358(3)
F2 C13 1.356(4)
F3 C20 1.355(4)
C1 C2 1.371(4)
C1 C6 1.396(4)
C2 C3 1.388(4)
C3 C4 1.388(4)
C3 H3 0.9300
C4 C5 1.381(5)
C4 C21 1.513(4)
C5 C6 1.380(4)
C5 H5 0.9300
C7 C8 1.507(4)
C8 C13 1.377(4)
C8 C9 1.381(5)
C9 C10 1.360(5)
C9 H9 0.9300
C10 C11 1.396(6)
C10 H10 0.9300
C11 C12 1.348(6)
C11 H11 0.9300
C12 C13 1.373(5)
C12 H12 0.9300
C14 C15 1.501(5)
C15 C20 1.379(4)
C15 C16 1.390(5)
C16 C17 1.384(5)
C16 H16 0.9300
C17 C18 1.354(5)
C17 H17 0.9300
C18 C19 1.373(6)
C18 H18 0.9300
C19 C20 1.381(5)
C19 H19 0.9300
C21 H21A 0.9600
C21 H21B 0.9600
C21 H21C 0.9600

loop_
_geom_hbond_atom_site_label_D
_geom_hbond_atom_site_label_H
_geom_hbond_atom_site_label_A
_geom_hbond_distance_DH
_geom_hbond_distance_HA
_geom_hbond_distance_DA
_geom_hbond_angle_DHA
_geom_hbond_site_symmetry_A
C11 H11 F3 0.93 2.54 3.463(5) 175.3 2_465
C12 H12 F1 0.93 2.54 3.343(4) 145.4 2_465
N1 H1 F1 0.89(3) 2.32(3) 2.672(3) 104(2) .
N1 H1 F2 0.89(3) 1.97(3) 2.683(3) 136(2) .
N2 H2 F1 0.801(17) 2.37(4) 2.695(3) 105(3) .
N2 H2 F3 0.801(17) 2.32(3) 2.795(3) 118(3) .
N2 H2 O2 0.801(17) 2.26(3) 2.931(4) 141(3) 1_455

loop_
_geom_torsion_atom_site_label_1
_geom_torsion_atom_site_label_2
_geom_torsion_atom_site_label_3
_geom_torsion_atom_site_label_4
_geom_torsion
F1 C1 C2 C3 179.3(3)
C6 C1 C2 C3 2.8(5)
F1 C1 C2 N1 -2.7(4)
C6 C1 C2 N1 -179.2(3)
C7 N1 C2 C1 -153.8(3)
C7 N1 C2 C3 24.0(5)
C1 C2 C3 C4 -0.3(5)
N1 C2 C3 C4 -178.1(3)
C2 C3 C4 C5 -0.5(5)
C2 C3 C4 C21 177.5(3)
C3 C4 C5 C6 -1.1(5)
C21 C4 C5 C6 -179.2(3)
C4 C5 C6 C1 3.4(5)
C4 C5 C6 N2 177.2(3)
F1 C1 C6 C5 179.1(3)
C2 C1 C6 C5 -4.4(5)
F1 C1 C6 N2 4.9(4)
C2 C1 C6 N2 -178.5(3)
C14 N2 C6 C5 33.6(5)
C14 N2 C6 C1 -152.7(3)
C2 N1 C7 O1 -2.6(6)
C2 N1 C7 C8 173.8(3)
O1 C7 C8 C13 178.8(3)
N1 C7 C8 C13 2.3(5)
O1 C7 C8 C9 0.0(5)
N1 C7 C8 C9 -176.5(3)
C13 C8 C9 C10 2.1(6)
C7 C8 C9 C10 -179.0(4)
C8 C9 C10 C11 -3.2(7)
C9 C10 C11 C12 3.5(7)
C10 C11 C12 C13 -2.9(7)
C11 C12 C13 F2 -178.5(4)
C11 C12 C13 C8 2.0(6)
C9 C8 C13 F2 179.0(3)
C7 C8 C13 F2 0.2(6)
C9 C8 C13 C12 -1.5(6)
C7 C8 C13 C12 179.7(3)
C6 N2 C14 O2 -1.0(6)
C6 N2 C14 C15 -177.5(3)
O2 C14 C15 C20 143.8(4)
N2 C14 C15 C20 -39.6(5)
O2 C14 C15 C16 -33.5(5)
N2 C14 C15 C16 143.2(3)
C20 C15 C16 C17 4.0(5)
C14 C15 C16 C17 -178.5(3)
C15 C16 C17 C18 -3.2(6)
C16 C17 C18 C19 2.2(7)
C17 C18 C19 C20 -2.0(6)
C16 C15 C20 F3 177.0(3)
C14 C15 C20 F3 -0.3(5)
C16 C15 C20 C19 -4.0(6)
C14 C15 C20 C19 178.8(3)
C18 C19 C20 F3 -178.0(4)
C18 C19 C20 C15 3.0(6)
